data_7100908
loop_
_publ_author_name
'T. Chivers'
'Jari Konu'
'Heikki Tuononen'

_publ_section_title
;
The Cyclic [N(PiPr2E)2]+ (E = Se, Te) Cations: A New
Class of Inorganic Ring System
;
_journal_name_full 'Chemical Communications'
_journal_paper_doi 10.1039/b600040a
_journal_year 2006
_chemical_formula_moiety 'C12 H28 N P2 Se2, I'
_chemical_formula_sum 'C12 H28 I N P2 Se2'
_chemical_formula_weight 533.11
_space_group_IT_number 9
_symmetry_cell_setting monoclinic
_symmetry_space_group_name_Hall 'C -2yc'
_symmetry_space_group_name_H-M 'C 1 c 1'
_cell_angle_alpha 90.00
_cell_angle_beta 105.45(3)
_cell_angle_gamma 90.00
_cell_formula_units_Z 4
_cell_length_a 14.494(3)
_cell_length_b 9.5920(19)
_cell_length_c 14.163(3)
_cell_measurement_temperature 173(2)
_cell_volume 1897.8(7)
_diffrn_ambient_temperature 173(2)
_exptl_crystal_density_diffrn 1.866
_cod_original_sg_symbol_H-M 'C c'
_cod_database_code 7100908

loop_
_symmetry_equiv_pos_as_xyz
'x, y, z'
'x, -y, z+1/2'
'x+1/2, y+1/2, z'
'x+1/2, -y+1/2, z+1/2'

loop_
_atom_site_label
_atom_site_type_symbol
_atom_site_fract_x
_atom_site_fract_y
_atom_site_fract_z
_atom_site_U_iso_or_equiv
_atom_site_adp_type
_atom_site_occupancy
_atom_site_symmetry_multiplicity
_atom_site_calc_flag
_atom_site_refinement_flags
_atom_site_disorder_assembly
_atom_site_disorder_group
I1 I 0.24186(4) 0.05014(5) 0.36961(4) 0.04181(15) Uani 1 1 d . . .
Se1 Se 0.25161(4) 0.37569(6) 0.34481(4) 0.03015(17) Uani 1 1 d . . .
Se2 Se 0.25463(5) 0.63457(6) 0.34829(4) 0.03279(17) Uani 1 1 d . . .
P1 P 0.37964(12) 0.36889(15) 0.28082(12) 0.0258(3) Uani 1 1 d . . .
P2 P 0.32687(12) 0.65185(16) 0.22818(11) 0.0250(3) Uani 1 1 d . . .
N1 N 0.3822(4) 0.5102(5) 0.2226(4) 0.0253(11) Uani 1 1 d . . .
C10 C 0.4902(5) 0.3452(8) 0.3778(6) 0.0380(17) Uani 1 1 d . . .
H10 H 0.5443 0.3767 0.3515 0.046 Uiso 1 1 calc R . .
C11 C 0.4908(6) 0.4369(8) 0.4671(6) 0.050(2) Uani 1 1 d . . .
H11A H 0.5542 0.4330 0.5139 0.075 Uiso 1 1 calc R . .
H11B H 0.4426 0.4027 0.4985 0.075 Uiso 1 1 calc R . .
H11C H 0.4761 0.5334 0.4457 0.075 Uiso 1 1 calc R . .
C12 C 0.5099(6) 0.1932(8) 0.4107(6) 0.0453(19) Uani 1 1 d . . .
H12A H 0.4561 0.1573 0.4333 0.068 Uiso 1 1 calc R . .
H12B H 0.5687 0.1883 0.4642 0.068 Uiso 1 1 calc R . .
H12C H 0.5173 0.1369 0.3555 0.068 Uiso 1 1 calc R . .
C13 C 0.3676(6) 0.2222(7) 0.1976(5) 0.0384(16) Uani 1 1 d . . .
H13 H 0.3718 0.1341 0.2362 0.046 Uiso 1 1 calc R . .
C14 C 0.2730(7) 0.2220(8) 0.1172(5) 0.049(2) Uani 1 1 d . . .
H14A H 0.2722 0.1434 0.0728 0.074 Uiso 1 1 calc R . .
H14B H 0.2667 0.3096 0.0803 0.074 Uiso 1 1 calc R . .
H14C H 0.2196 0.2130 0.1470 0.074 Uiso 1 1 calc R . .
C15 C 0.4522(7) 0.2266(8) 0.1509(6) 0.053(2) Uani 1 1 d . . .
H15A H 0.4529 0.3167 0.1185 0.079 Uiso 1 1 calc R . .
H15B H 0.4451 0.1515 0.1025 0.079 Uiso 1 1 calc R . .
H15C H 0.5123 0.2143 0.2019 0.079 Uiso 1 1 calc R . .
C20 C 0.4084(5) 0.8009(7) 0.2543(5) 0.0345(15) Uani 1 1 d . . .
H20 H 0.3694 0.8859 0.2578 0.041 Uiso 1 1 calc R . .
C21 C 0.4832(6) 0.7867(8) 0.3518(5) 0.0394(18) Uani 1 1 d . . .
H21A H 0.5253 0.8684 0.3625 0.059 Uiso 1 1 calc R . .
H21B H 0.5212 0.7024 0.3512 0.059 Uiso 1 1 calc R . .
H21C H 0.4514 0.7801 0.4046 0.059 Uiso 1 1 calc R . .
C22 C 0.4539(6) 0.8208(9) 0.1701(6) 0.0482(19) Uani 1 1 d . . .
H22A H 0.4915 0.7380 0.1642 0.072 Uiso 1 1 calc R . .
H22B H 0.4958 0.9027 0.1828 0.072 Uiso 1 1 calc R . .
H22C H 0.4036 0.8345 0.1090 0.072 Uiso 1 1 calc R . .
C23 C 0.2373(5) 0.6907(9) 0.1136(4) 0.0318(17) Uani 1 1 d . . .
H23 H 0.2713 0.6939 0.0608 0.038 Uiso 1 1 calc R . .
C24 C 0.1632(6) 0.5742(8) 0.0874(6) 0.051(2) Uani 1 1 d . . .
H24A H 0.1120 0.6016 0.0298 0.076 Uiso 1 1 calc R . .
H24B H 0.1360 0.5573 0.1427 0.076 Uiso 1 1 calc R . .
H24C H 0.1939 0.4888 0.0727 0.076 Uiso 1 1 calc R . .
C25 C 0.1915(6) 0.8315(9) 0.1160(6) 0.0439(18) Uani 1 1 d . . .
H25A H 0.1644 0.8363 0.1723 0.066 Uiso 1 1 calc R . .
H25B H 0.1406 0.8452 0.0554 0.066 Uiso 1 1 calc R . .
H25C H 0.2399 0.9047 0.1217 0.066 Uiso 1 1 calc R . .

loop_
_atom_site_aniso_label
_atom_site_aniso_U_11
_atom_site_aniso_U_22
_atom_site_aniso_U_33
_atom_site_aniso_U_23
_atom_site_aniso_U_13
_atom_site_aniso_U_12
I1 0.0516(3) 0.0291(2) 0.0513(3) 0.0011(2) 0.0252(2) -0.0026(2)
Se1 0.0321(3) 0.0307(4) 0.0297(3) 0.0007(3) 0.0119(3) -0.0012(3)
Se2 0.0433(4) 0.0265(4) 0.0326(3) -0.0007(3) 0.0172(3) 0.0023(3)
P1 0.0288(9) 0.0190(8) 0.0310(8) 0.0021(6) 0.0105(7) 0.0007(6)
P2 0.0299(9) 0.0192(8) 0.0259(8) -0.0001(6) 0.0074(6) 0.0006(6)
N1 0.031(3) 0.015(2) 0.032(3) 0.000(2) 0.011(2) -0.001(2)
C10 0.027(3) 0.026(4) 0.057(4) 0.013(3) 0.002(3) 0.002(3)
C11 0.047(5) 0.041(5) 0.048(4) 0.007(4) -0.012(4) -0.006(4)
C12 0.041(4) 0.028(4) 0.063(5) 0.014(4) 0.007(4) 0.003(3)
C13 0.057(5) 0.020(4) 0.047(4) 0.002(3) 0.028(4) 0.001(3)
C14 0.071(6) 0.032(5) 0.037(4) -0.008(3) 0.003(4) -0.006(4)
C15 0.076(6) 0.033(4) 0.065(5) -0.005(4) 0.047(4) 0.000(4)
C20 0.040(4) 0.025(3) 0.038(4) 0.002(3) 0.010(3) 0.002(3)
C21 0.041(4) 0.025(4) 0.044(4) 0.000(3) -0.002(3) -0.008(3)
C22 0.057(5) 0.036(4) 0.058(5) 0.001(4) 0.026(4) -0.010(4)
C23 0.042(4) 0.031(4) 0.021(3) 0.003(2) 0.007(3) 0.004(3)
C24 0.046(5) 0.035(4) 0.053(5) -0.009(4) -0.017(4) 0.007(3)
C25 0.047(5) 0.036(4) 0.045(4) 0.012(3) 0.005(3) 0.001(4)

loop_
_geom_bond_atom_site_label_1
_geom_bond_atom_site_label_2
_geom_bond_distance
_geom_bond_site_symmetry_2
_geom_bond_publ_flag
Se1 P1 2.2728(19) . ?
Se1 Se2 2.4839(9) . ?
Se2 P2 2.2286(19) . ?
P1 N1 1.593(5) . ?
P1 C13 1.814(7) . ?
P1 C10 1.826(7) . ?
P2 N1 1.590(5) . ?
P2 C23 1.826(6) . ?
P2 C20 1.828(7) . ?
C10 C12 1.534(11) . ?
C10 C11 1.538(12) . ?
C10 H10 1.0000 . ?
C11 H11A 0.9800 . ?
C11 H11B 0.9800 . ?
C11 H11C 0.9800 . ?
C12 H12A 0.9800 . ?
C12 H12B 0.9800 . ?
C12 H12C 0.9800 . ?
C13 C14 1.531(11) . ?
C13 C15 1.541(10) . ?
C13 H13 1.0000 . ?
C14 H14A 0.9800 . ?
C14 H14B 0.9800 . ?
C14 H14C 0.9800 . ?
C15 H15A 0.9800 . ?
C15 H15B 0.9800 . ?
C15 H15C 0.9800 . ?
C20 C21 1.517(9) . ?
C20 C22 1.521(10) . ?
C20 H20 1.0000 . ?
C21 H21A 0.9800 . ?
C21 H21B 0.9800 . ?
C21 H21C 0.9800 . ?
C22 H22A 0.9800 . ?
C22 H22B 0.9800 . ?
C22 H22C 0.9800 . ?
C23 C25 1.510(11) . ?
C23 C24 1.526(11) . ?
C23 H23 1.0000 . ?
C24 H24A 0.9800 . ?
C24 H24B 0.9800 . ?
C24 H24C 0.9800 . ?
C25 H25A 0.9800 . ?
C25 H25B 0.9800 . ?
C25 H25C 0.9800 . ?

loop_
_cod_related_entry_id
_cod_related_entry_database
_cod_related_entry_code
1 ChemSpider 21150122
